data_4021563
loop_
_publ_author_name
'Jodi T. Williams'
'Perdip S. Bahia'
'Benson M. Kariuki'
'Neil Spencer'
'Douglas Philp'
'John S. Snaith'

_publ_contact_author
;
J.S. Snaith,
School of Chemistry,
University of Birmingham,
Edgbaston, Birmingham, B15 2TT, UK
;
_publ_contact_author_email j.s.snaith@bham.ac.uk
_publ_section_title
;
 Synthesis of 3,4-Disubstituted Piperidines by Carbonyl Ene and
 Prins Cyclizations: Switching between Kinetic and Thermodynamic
 Control with Br\/onsted and Lewis Acid Catalysts
;
_journal_name_full 'Journal of Organic Chemistry'
_journal_page_first 2460
_journal_page_last 2471
_journal_paper_doi 10.1021/jo052532+
_journal_volume 71
_journal_year 2006
_chemical_formula_moiety 'C22 H30 Cl N O3 S'
_chemical_formula_sum 'C22 H30 Cl N O3 S'
_chemical_formula_weight 423.98
_chemical_name_systematic
;
 ?
;
_space_group_IT_number 14
_symmetry_cell_setting monoclinic
_symmetry_space_group_name_Hall '-P 2yn'
_symmetry_space_group_name_H-M 'P 1 21/n 1'
_atom_sites_solution_hydrogens geom
_atom_sites_solution_primary direct
_atom_sites_solution_secondary difmap
_audit_creation_method SHELXL-97
_cell_angle_alpha 90.00
_cell_angle_beta 92.895(7)
_cell_angle_gamma 90.00
_cell_formula_units_Z 4
_cell_length_a 8.2907(7)
_cell_length_b 25.267(2)
_cell_length_c 9.8863(10)
_cell_measurement_reflns_used 3458
_cell_measurement_temperature 296(2)
_cell_measurement_theta_max 70.52
_cell_measurement_theta_min 3.50
_cell_volume 2068.4(3)
_computing_cell_refinement SAINTPLUS
_computing_data_collection SMART
_computing_data_reduction SAINTPLUS
_computing_structure_refinement SHELXTL
_computing_structure_solution SHELXTL
_diffrn_ambient_temperature 296(2)
_diffrn_measured_fraction_theta_full 0.942
_diffrn_measured_fraction_theta_max 0.942
_diffrn_measurement_device_type 'Bruker Smart 6000 CCD'
_diffrn_radiation_monochromator graphite
_diffrn_radiation_source 'fine-focus sealed tube'
_diffrn_radiation_type CuK\a
_diffrn_radiation_wavelength 1.54178
_diffrn_reflns_av_R_equivalents 0.0214
_diffrn_reflns_av_sigmaI/netI 0.0162
_diffrn_reflns_limit_h_max 9
_diffrn_reflns_limit_h_min -10
_diffrn_reflns_limit_k_max 30
_diffrn_reflns_limit_k_min -28
_diffrn_reflns_limit_l_max 10
_diffrn_reflns_limit_l_min -11
_diffrn_reflns_number 13148
_diffrn_reflns_theta_full 70.52
_diffrn_reflns_theta_max 70.52
_diffrn_reflns_theta_min 3.50
_exptl_absorpt_coefficient_mu 2.764
_exptl_absorpt_correction_T_max 0.5567
_exptl_absorpt_correction_T_min 0.4044
_exptl_absorpt_correction_type empirical
_exptl_absorpt_process_details 'Sadabs in SaintPlus'
_exptl_crystal_colour clear
_exptl_crystal_density_diffrn 1.362
_exptl_crystal_density_method 'not measured'
_exptl_crystal_description block
_exptl_crystal_F_000 904
_exptl_crystal_size_max 0.40
_exptl_crystal_size_mid 0.24
_exptl_crystal_size_min 0.24
_refine_diff_density_max 0.233
_refine_diff_density_min -0.309
_refine_diff_density_rms 0.039
_refine_ls_extinction_method none
_refine_ls_goodness_of_fit_ref 1.045
_refine_ls_hydrogen_treatment mixed
_refine_ls_matrix_type full
_refine_ls_number_parameters 255
_refine_ls_number_reflns 3728
_refine_ls_number_restraints 0
_refine_ls_restrained_S_all 1.045
_refine_ls_R_factor_all 0.0368
_refine_ls_R_factor_gt 0.0346
_refine_ls_shift/su_max 0.001
_refine_ls_shift/su_mean 0.000
_refine_ls_structure_factor_coef Fsqd
_refine_ls_weighting_details 'calc w=1/[\s^2^(Fo^2^)+(0.0552P)^2^+0.5947P] where P=(Fo^2^+2Fc^2^)/3'
_refine_ls_weighting_scheme calc
_refine_ls_wR_factor_gt 0.0975
_refine_ls_wR_factor_ref 0.0996
_reflns_number_gt 3458
_reflns_number_total 3728
_reflns_threshold_expression >2sigma(I)
_cod_data_source_file jo052532+si20051208_100457.cif
_cod_depositor_comments
;
The following automatic conversions were performed:
'_symmetry_cell_setting' value 'Monoclinic' changed to 'monoclinic'
according to '/home/saulius/struct/CIF-dictionaries/cif_core.dic'
dictionary named 'cif_core.dic' version 2.4.1 from 2010-06-29.

Automatic conversion script
Id: cif_fix_enum 1527 2010-12-29 10:47:43Z saulius 
;
_cod_original_sg_symbol_H-M 'P 21/n'
_cod_database_code 4021563

loop_
_symmetry_equiv_pos_as_xyz
'x, y, z'
'-x+1/2, y+1/2, -z+1/2'
'-x, -y, -z'
'x-1/2, -y-1/2, z-1/2'

loop_
_atom_site_label
_atom_site_type_symbol
_atom_site_fract_x
_atom_site_fract_y
_atom_site_fract_z
_atom_site_U_iso_or_equiv
_atom_site_adp_type
_atom_site_occupancy
_atom_site_symmetry_multiplicity
_atom_site_calc_flag
_atom_site_refinement_flags
C1 C 0.1792(2) 0.04348(6) 0.84815(17) 0.0453(4) Uani 1 1 d .
C2 C 0.0246(2) 0.02656(7) 0.80959(18) 0.0499(4) Uani 1 1 d .
H2 H 0.0094 0.0000 0.7452 0.060 Uiso 1 1 calc R
C3 C -0.1061(2) 0.04930(7) 0.86714(18) 0.0522(4) Uani 1 1 d .
H3 H -0.2096 0.0376 0.8415 0.063 Uiso 1 1 calc R
C4 C -0.0869(2) 0.08941(7) 0.96277(17) 0.0513(4) Uani 1 1 d .
C5 C 0.0692(3) 0.10381(7) 1.00367(19) 0.0592(5) Uani 1 1 d .
H5 H 0.0848 0.1292 1.0712 0.071 Uiso 1 1 calc R
C6 C 0.2020(2) 0.08176(7) 0.94748(19) 0.0561(5) Uani 1 1 d .
H6 H 0.3057 0.0924 0.9758 0.067 Uiso 1 1 calc R
C7 C -0.2312(3) 0.11626(9) 1.0175(2) 0.0726(6) Uani 1 1 d .
H7A H -0.2160 0.1198 1.1140 0.109 Uiso 1 1 calc R
H7B H -0.3261 0.0955 0.9962 0.109 Uiso 1 1 calc R
H7C H -0.2439 0.1507 0.9773 0.109 Uiso 1 1 calc R
C8 C 0.4159(2) 0.10710(7) 0.63718(17) 0.0465(4) Uani 1 1 d .
H8A H 0.4965 0.1095 0.7116 0.056 Uiso 1 1 calc R
H8B H 0.3264 0.1300 0.6574 0.056 Uiso 1 1 calc R
C9 C 0.48989(18) 0.12558(6) 0.50517(15) 0.0371(3) Uani 1 1 d .
H9 H 0.5836 0.1029 0.4919 0.045 Uiso 1 1 calc R
C10 C 0.3699(2) 0.11620(6) 0.38276(16) 0.0436(4) Uani 1 1 d .
H10 H 0.2829 0.1423 0.3875 0.052 Uiso 1 1 calc R
C11 C 0.2941(2) 0.06124(8) 0.38536(19) 0.0553(4) Uani 1 1 d .
H11A H 0.2076 0.0595 0.3157 0.066 Uiso 1 1 calc R
H11B H 0.3749 0.0353 0.3632 0.066 Uiso 1 1 calc R
C12 C 0.2271(2) 0.04658(8) 0.5196(2) 0.0551(4) Uani 1 1 d .
H12A H 0.1382 0.0698 0.5393 0.066 Uiso 1 1 calc R
H12B H 0.1878 0.0104 0.5170 0.066 Uiso 1 1 calc R
C13 C 0.55496(17) 0.18335(6) 0.52034(14) 0.0346(3) Uani 1 1 d .
C14 C 0.6676(2) 0.19248(6) 0.64736(15) 0.0416(3) Uani 1 1 d .
H14 H 0.6136 0.1806 0.7279 0.050 Uiso 1 1 calc R
C15 C 0.8234(2) 0.16030(7) 0.6333(2) 0.0546(4) Uani 1 1 d .
H15A H 0.8936 0.1646 0.7141 0.066 Uiso 1 1 calc R
H15B H 0.7973 0.1230 0.6234 0.066 Uiso 1 1 calc R
C16 C 0.9101(2) 0.17937(7) 0.5095(2) 0.0551(4) Uani 1 1 d .
H16 H 1.0085 0.1585 0.5001 0.066 Uiso 1 1 calc R
C17 C 0.7986(2) 0.17247(7) 0.38315(18) 0.0503(4) Uani 1 1 d .
H17A H 0.7725 0.1353 0.3708 0.060 Uiso 1 1 calc R
H17B H 0.8530 0.1845 0.3042 0.060 Uiso 1 1 calc R
C18 C 0.64261(19) 0.20434(6) 0.39697(15) 0.0386(3) Uani 1 1 d .
H18 H 0.5727 0.2001 0.3148 0.046 Uiso 1 1 calc R
C19 C 0.6896(2) 0.26276(6) 0.41470(17) 0.0456(4) Uani 1 1 d .
H19A H 0.7433 0.2748 0.3354 0.055 Uiso 1 1 calc R
H19B H 0.5930 0.2839 0.4230 0.055 Uiso 1 1 calc R
C20 C 0.7151(2) 0.25110(7) 0.66403(17) 0.0470(4) Uani 1 1 d .
H20A H 0.6190 0.2723 0.6747 0.056 Uiso 1 1 calc R
H20B H 0.7854 0.2554 0.7447 0.056 Uiso 1 1 calc R
C21 C 0.9548(2) 0.23790(8) 0.5269(2) 0.0549(4) Uani 1 1 d .
H21A H 1.0258 0.2424 0.6071 0.066 Uiso 1 1 calc R
H21B H 1.0112 0.2500 0.4491 0.066 Uiso 1 1 calc R
C22 C 0.8017(2) 0.27020(6) 0.54054(17) 0.0450(4) Uani 1 1 d .
H22 H 0.8294 0.3077 0.5512 0.054 Uiso 1 1 calc R
N1 N 0.35845(17) 0.05215(5) 0.62399(15) 0.0478(3) Uani 1 1 d .
O1 O 0.30514(19) -0.03488(5) 0.72183(17) 0.0694(4) Uani 1 1 d .
O2 O 0.48822(16) 0.02792(6) 0.84540(16) 0.0699(4) Uani 1 1 d .
O3 O 0.44146(17) 0.12257(5) 0.25556(12) 0.0536(3) Uani 1 1 d .
H3A H 0.5089 0.0993 0.2463 0.080 Uiso 1 1 calc R
S2 S 0.34409(5) 0.018249(17) 0.76426(5) 0.05235(15) Uani 1 1 d .
Cl1 Cl 0.37375(5) 0.224935(16) 0.53937(5) 0.05088(14) Uani 1 1 d .

loop_
_atom_site_aniso_label
_atom_site_aniso_U_11
_atom_site_aniso_U_22
_atom_site_aniso_U_33
_atom_site_aniso_U_23
_atom_site_aniso_U_13
_atom_site_aniso_U_12
C1 0.0472(9) 0.0374(8) 0.0519(9) 0.0082(7) 0.0067(7) -0.0085(7)
C2 0.0499(9) 0.0459(9) 0.0542(10) -0.0062(7) 0.0056(8) -0.0110(7)
C3 0.0470(9) 0.0575(11) 0.0521(10) -0.0005(8) 0.0039(8) -0.0090(8)
C4 0.0661(11) 0.0453(9) 0.0434(9) 0.0078(7) 0.0129(8) -0.0032(8)
C5 0.0797(13) 0.0484(10) 0.0499(10) -0.0058(8) 0.0074(9) -0.0170(9)
C6 0.0576(11) 0.0513(10) 0.0592(11) 0.0013(8) 0.0005(8) -0.0200(8)
C7 0.0855(15) 0.0719(14) 0.0626(12) -0.0002(10) 0.0257(11) 0.0058(12)
C8 0.0521(9) 0.0427(9) 0.0452(9) 0.0032(7) 0.0063(7) -0.0117(7)
C9 0.0365(7) 0.0359(7) 0.0392(8) 0.0011(6) 0.0033(6) -0.0015(6)
C10 0.0441(8) 0.0422(9) 0.0444(9) -0.0029(6) 0.0003(7) -0.0038(7)
C11 0.0576(11) 0.0524(10) 0.0556(10) -0.0087(8) 0.0009(8) -0.0169(8)
C12 0.0486(10) 0.0501(10) 0.0669(12) -0.0022(8) 0.0051(8) -0.0144(8)
C13 0.0339(7) 0.0337(7) 0.0363(7) 0.0003(5) 0.0023(6) 0.0024(6)
C14 0.0461(8) 0.0453(9) 0.0332(8) 0.0033(6) -0.0008(6) -0.0071(7)
C15 0.0491(10) 0.0477(9) 0.0650(11) 0.0111(8) -0.0168(8) -0.0008(8)
C16 0.0362(8) 0.0504(10) 0.0791(13) -0.0021(9) 0.0047(8) 0.0057(7)
C17 0.0507(10) 0.0451(9) 0.0569(10) -0.0092(7) 0.0201(8) -0.0061(7)
C18 0.0457(8) 0.0362(8) 0.0339(8) 0.0009(6) 0.0021(6) -0.0046(6)
C19 0.0543(10) 0.0368(8) 0.0455(9) 0.0056(6) 0.0022(7) -0.0045(7)
C20 0.0510(9) 0.0486(9) 0.0410(9) -0.0078(7) -0.0008(7) -0.0083(7)
C21 0.0406(9) 0.0587(11) 0.0654(12) -0.0026(8) 0.0036(8) -0.0097(8)
C22 0.0474(9) 0.0370(8) 0.0505(9) -0.0026(6) 0.0017(7) -0.0088(7)
N1 0.0465(8) 0.0409(7) 0.0565(8) 0.0051(6) 0.0075(6) -0.0090(6)
O1 0.0736(9) 0.0374(7) 0.0994(11) 0.0085(6) 0.0285(8) 0.0000(6)
O2 0.0484(7) 0.0815(10) 0.0797(10) 0.0327(8) 0.0016(7) -0.0005(7)
O3 0.0697(8) 0.0510(7) 0.0400(6) -0.0016(5) 0.0005(5) -0.0081(6)
S2 0.0465(2) 0.0423(2) 0.0691(3) 0.01480(18) 0.0111(2) -0.00179(17)
Cl1 0.0400(2) 0.0453(2) 0.0678(3) -0.00684(17) 0.00626(18) 0.00679(16)

loop_
_atom_type_symbol
_atom_type_description
_atom_type_scat_dispersion_real
_atom_type_scat_dispersion_imag
_atom_type_scat_source
C C 0.0181 0.0091 'International Tables Vol C Tables 4.2.6.8 and 6.1.1.4'
H H 0.0000 0.0000 'International Tables Vol C Tables 4.2.6.8 and 6.1.1.4'
N N 0.0311 0.0180 'International Tables Vol C Tables 4.2.6.8 and 6.1.1.4'
O O 0.0492 0.0322 'International Tables Vol C Tables 4.2.6.8 and 6.1.1.4'
S S 0.3331 0.5567 'International Tables Vol C Tables 4.2.6.8 and 6.1.1.4'
Cl Cl 0.3639 0.7018 'International Tables Vol C Tables 4.2.6.8 and 6.1.1.4'

loop_
_geom_angle_atom_site_label_1
_geom_angle_atom_site_label_2
_geom_angle_atom_site_label_3
_geom_angle
C6 C1 C2 120.11(17)
C6 C1 S2 120.50(14)
C2 C1 S2 119.32(14)
C3 C2 C1 119.64(16)
C2 C3 C4 121.36(17)
C5 C4 C3 117.63(17)
C5 C4 C7 121.78(18)
C3 C4 C7 120.59(19)
C6 C5 C4 122.06(17)
C5 C6 C1 119.07(17)
N1 C8 C9 110.58(13)
C8 C9 C10 110.40(13)
C8 C9 C13 110.62(12)
C10 C9 C13 115.12(12)
O3 C10 C11 107.93(13)
O3 C10 C9 113.17(13)
C11 C10 C9 112.10(14)
C12 C11 C10 114.10(15)
N1 C12 C11 107.56(14)
C14 C13 C18 107.54(12)
C14 C13 C9 114.20(12)
C18 C13 C9 114.79(12)
C14 C13 Cl1 107.06(10)
C18 C13 Cl1 107.57(10)
C9 C13 Cl1 105.21(10)
C15 C14 C20 107.88(14)
C15 C14 C13 108.87(13)
C20 C14 C13 111.83(13)
C16 C15 C14 109.69(14)
C17 C16 C15 109.21(14)
C17 C16 C21 109.58(16)
C15 C16 C21 109.60(16)
C16 C17 C18 110.21(13)
C19 C18 C17 107.74(13)
C19 C18 C13 111.53(12)
C17 C18 C13 108.78(12)
C22 C19 C18 110.62(13)
C22 C20 C14 110.30(13)
C22 C21 C16 109.28(14)
C21 C22 C20 109.25(15)
C21 C22 C19 109.77(14)
C20 C22 C19 108.75(13)
C12 N1 C8 112.19(14)
C12 N1 S2 117.48(11)
C8 N1 S2 117.06(12)
O2 S2 O1 119.56(10)
O2 S2 N1 106.96(8)
O1 S2 N1 105.41(9)
O2 S2 C1 108.82(9)
O1 S2 C1 107.96(8)
N1 S2 C1 107.56(8)

loop_
_geom_bond_atom_site_label_1
_geom_bond_atom_site_label_2
_geom_bond_distance
C1 C6 1.385(3)
C1 C2 1.387(2)
C1 S2 1.7542(18)
C2 C3 1.375(3)
C3 C4 1.390(3)
C4 C5 1.385(3)
C4 C7 1.500(3)
C5 C6 1.376(3)
C8 N1 1.472(2)
C8 C9 1.542(2)
C9 C10 1.545(2)
C9 C13 1.561(2)
C10 O3 1.426(2)
C10 C11 1.525(2)
C11 C12 1.510(3)
C12 N1 1.468(2)
C13 C14 1.544(2)
C13 C18 1.545(2)
C13 Cl1 1.8507(14)
C14 C15 1.539(2)
C14 C20 1.539(2)
C15 C16 1.528(3)
C16 C17 1.527(3)
C16 C21 1.532(3)
C17 C18 1.535(2)
C18 C19 1.534(2)
C19 C22 1.527(2)
C20 C22 1.526(2)
C21 C22 1.520(3)
N1 S2 1.6394(14)
O1 S2 1.4382(15)
O2 S2 1.4263(15)
